data_4343714
loop_
_publ_author_name
'Robinson, W.R.'
'Schussler, D.P.'

_publ_section_title
;
 Crystal and Molecular Structure of Tris(tetracarbonylcobalt)indium(III),
 In (Co (C O)4)3
;
_journal_name_full 'Inorganic Chemistry'
_journal_page_first 848
_journal_page_last 854
_journal_volume 12
_journal_year 1973
_chemical_formula_sum 'C12 Co3 In O12'
_chemical_name_systematic 'In (Co (C O)4)3'
_space_group_IT_number 14
_symmetry_space_group_name_Hall '-P 2yn'
_symmetry_space_group_name_H-M 'P 1 21/n 1'
_cell_angle_alpha 90
_cell_angle_beta 113.91
_cell_angle_gamma 90
_cell_formula_units_Z 4
_cell_length_a 18.834
_cell_length_b 6.806
_cell_length_c 16.606
_cell_volume 1945.955
_citation_journal_id_ASTM INOCAJ
_cod_data_source_file Robinson_INOCAJ_1973_903.cif
_cod_data_source_block C12Co3In1O12
_cod_original_sg_symbol_Hall '-P 2ybc (x-z,y,z)'
_cod_original_formula_sum 'C12 Co3 In1 O12'
_cod_database_code 4343714

loop_
_symmetry_equiv_pos_as_xyz
x,y,z
-x+1/2,y+1/2,-z+1/2
-x,-y,-z
x-1/2,-y-1/2,z-1/2

loop_
_atom_site_label
_atom_site_type_symbol
_atom_site_fract_x
_atom_site_fract_y
_atom_site_fract_z
_atom_site_occupancy
_atom_site_U_iso_or_equiv
O10 O-2 0.2755 0.1366 0.4269 1 0.0
O9 O-2 0.5034 0.7105 0.5712 1 0.0
In1 In+3 0.28275 0.64253 0.51306 1 0.0
O6 O-2 0.189 0.9358 0.6132 1 0.0
O5 O-2 0.134 0.2574 0.4542 1 0.0
O12 O-2 0.4172 0.9088 0.2932 1 0.0
Co3 Co-1 0.3544 0.77669 0.42042 1 0.0
Co2 Co-1 0.13385 0.69158 0.45698 1 0.0
C1 C+2 0.3979 0.3467 0.6059 1 0.0
O4 O-2 0.4558 0.3182 0.8354 1 0.0
C4 C+2 0.4168 0.3911 0.7691 1 0.0
C7 C+2 0.1272 0.8019 0.3608 1 0.0
O1 O-2 0.4307 0.2449 0.5778 1 0.0
O11 O-2 0.2703 0.466 0.3061 1 0.0
C3 C+2 0.269 0.4426 0.6714 1 0.0
C8 C+2 0.0316 0.7048 0.4387 1 0.0
O7 O-2 0.1192 0.8772 0.2929 1 0.0
C5 C+2 0.1336 0.4303 0.4585 1 0.0
O2 O-2 0.4126 0.8955 0.7077 1 0.0
C2 C+2 0.3867 0.7315 0.6868 1 0.0
C10 C+2 0.3108 0.9896 0.4264 1 0.0
C9 C+2 0.4448 0.737 0.5103 1 0.0
C6 C+2 0.1713 0.8386 0.5507 1 0.0
C11 C+2 0.3044 0.594 0.3585 1 0.0
O8 O-2 -0.0304 0.7188 0.4283 1 0.0
Co1 Co-1 0.35947 0.49613 0.66878 1 0.0
O3 O-2 0.2111 0.4091 0.679 1 0.0
C12 C+2 0.3942 0.8652 0.3439 1 0.0
